data_7222400
loop_
_publ_author_name
'Guo, Hongchao'
'Wu, Yang'
'Liu, Honglei'
'Zhang, Lei'
'Xiao, Yumei'
'Qiao, Guanyu'
'Sun, Zhanhu'

_publ_section_title
;
 Br\/onsted Acid-Promoted [3 + 3] Cycloaddition of Azomethine Ylides with
 Quinone Monoimine: A Practical Method towards Dihydrobenzoxazine
 Derivatives
;
_journal_name_full 'RSC Adv.'
_journal_paper_doi 10.1039/C5RA12401H
_journal_year 2015
_chemical_formula_moiety 'C27 H28 N2 O7 S'
_chemical_formula_sum 'C27 H28 N2 O7 S'
_chemical_formula_weight 524.57
_chemical_name_systematic
;
 ?
;
_space_group_crystal_system monoclinic
_space_group_IT_number 15
_space_group_name_Hall '-C 2yc'
_space_group_name_H-M_alt 'C 1 2/c 1'
_symmetry_space_group_name_Hall '-C 2yc'
_symmetry_space_group_name_H-M 'C 1 2/c 1'
_atom_sites_solution_hydrogens mixed
_audit_creation_date 2014-11-24
_audit_creation_method
;
Olex2 1.2
(compiled 2014.03.20 svn.r2914 for OlexSys, GUI svn.r4816)
;
_audit_update_record
;
2015-06-23 deposited with the CCDC.
2015-10-01 downloaded from the CCDC.
;
_cell_angle_alpha 90
_cell_angle_beta 105.79(3)
_cell_angle_gamma 90
_cell_formula_units_Z 8
_cell_length_a 18.485(4)
_cell_length_b 14.715(3)
_cell_length_c 20.774(4)
_cell_measurement_reflns_used 7638
_cell_measurement_temperature 173.1500
_cell_measurement_theta_max 27.4819
_cell_measurement_theta_min 2.2135
_cell_volume 5437(2)
_computing_cell_refinement 'CrystalClear (Rigaku Inc., 2007)'
_computing_data_collection 'CrystalClear (Rigaku Inc., 2007)'
_computing_data_reduction 'CrystalClear (Rigaku Inc., 2007)'
_computing_molecular_graphics 'Olex2 (Dolomanov et al., 2013)'
_computing_publication_material 'Olex2 (Dolomanov et al., 2013)'
_computing_structure_refinement 'ShelXL (Sheldrick, 2013)'
_computing_structure_solution
;
 'XS (Sheldrick, 2013)'
;
_diffrn_ambient_temperature 173.1500
_diffrn_detector_area_resol_mean 28.5714
_diffrn_measured_fraction_theta_full 0.996
_diffrn_measured_fraction_theta_max 0.996
_diffrn_measurement_device
;
Saturn724+ (2x2 bin mode)
;
_diffrn_measurement_device_details
;
AFC10: Fixed Chi 2 circle
;
_diffrn_measurement_device_type 'Saturn724+ CCD'
_diffrn_measurement_method dtprofit.ref
_diffrn_orient_matrix_type d*Trek
_diffrn_orient_matrix_UB_11 -0.0379
_diffrn_orient_matrix_UB_12 -0.0406
_diffrn_orient_matrix_UB_13 0.0088
_diffrn_orient_matrix_UB_21 -0.0501
_diffrn_orient_matrix_UB_22 0.0441
_diffrn_orient_matrix_UB_23 -0.0127
_diffrn_orient_matrix_UB_31 -0.0076
_diffrn_orient_matrix_UB_32 -0.0214
_diffrn_orient_matrix_UB_33 -0.0446
_diffrn_radiation_detector CCD
_diffrn_radiation_monochromator 'Graphite Monochromator'
_diffrn_radiation_type MoK\a
_diffrn_radiation_wavelength 0.71073
_diffrn_reflns_av_R_equivalents 0.0430
_diffrn_reflns_av_unetI/netI 0.0252
_diffrn_reflns_laue_measured_fraction_full 0.996
_diffrn_reflns_laue_measured_fraction_max 0.996
_diffrn_reflns_limit_h_max 23
_diffrn_reflns_limit_h_min -24
_diffrn_reflns_limit_k_max 19
_diffrn_reflns_limit_k_min -19
_diffrn_reflns_limit_l_max 26
_diffrn_reflns_limit_l_min -26
_diffrn_reflns_number 33938
_diffrn_reflns_point_group_measured_fraction_full 0.996
_diffrn_reflns_point_group_measured_fraction_max 0.996
_diffrn_reflns_theta_full 26.000
_diffrn_reflns_theta_max 27.495
_diffrn_reflns_theta_min 2.038
_diffrn_source 'Sealed Tube'
_diffrn_source_current 30.0000
_diffrn_source_power 1.5000
_diffrn_source_voltage 50.0000
_exptl_absorpt_coefficient_mu 0.166
_exptl_absorpt_correction_T_max 1.0000
_exptl_absorpt_correction_T_min 0.8808
_exptl_absorpt_correction_type multi-scan
_exptl_crystal_colour Colorless
_exptl_crystal_density_diffrn 1.282
_exptl_crystal_description block
_exptl_crystal_F_000 2208
_exptl_crystal_size_max 0.42
_exptl_crystal_size_mid 0.39
_exptl_crystal_size_min 0.36
_refine_diff_density_max 0.667
_refine_diff_density_min -0.807
_refine_diff_density_rms 0.069
_refine_ls_extinction_method none
_refine_ls_goodness_of_fit_ref 1.243
_refine_ls_hydrogen_treatment constr
_refine_ls_matrix_type full
_refine_ls_number_parameters 337
_refine_ls_number_reflns 6213
_refine_ls_number_restraints 0
_refine_ls_restrained_S_all 1.243
_refine_ls_R_factor_all 0.0713
_refine_ls_R_factor_gt 0.0691
_refine_ls_shift/su_max 0.001
_refine_ls_shift/su_mean 0.000
_refine_ls_structure_factor_coef Fsqd
_refine_ls_weighting_details 'w=1/[\s^2^(Fo^2^)+(0.0754P)^2^+8.1443P] where P=(Fo^2^+2Fc^2^)/3'
_refine_ls_weighting_scheme calc
_refine_ls_wR_factor_gt 0.1787
_refine_ls_wR_factor_ref 0.1842
_reflns_Friedel_coverage 0.000
_reflns_number_gt 6095
_reflns_number_total 6213
_reflns_threshold_expression 'I > 2\s(I)'
_cod_data_source_file c5ra12401h2.cif
_cod_data_source_block sa3731
_cod_database_code 7222400
_shelxl_version_number 2013-4
_shelx_space_group_comment
;
The symmetry employed for this shelxl refinement is uniquely defined
by the following loop, which should always be used as a source of
symmetry information in preference to the above space-group names.
They are only intended as comments.
;
_diffrn_number_total 6455
_olex2_refinement_description
;
1. Fixed Uiso
 At 1.2 times of:
  All C(H) groups, All C(H,H) groups, All N(H) groups
 At 1.5 times of:
  All C(H,H,H) groups
2.a Riding coordinates:
 N1(H1), N2(H2)
2.b Ternary CH refined with riding coordinates:
 C15(H15)
2.c Secondary CH2 refined with riding coordinates:
 C23(H23A,H23B), C26(H26A,H26B)
2.d Aromatic/amide H refined with riding coordinates:
 C3(H3), C4(H4), C6(H6), C7(H7), C9(H9), C10(H10), C13(H13), C17(H17),
 C18(H18), C19(H19), C20(H20), C21(H21)
2.e Idealised Me refined as rotating group:
 C1(H1A,H1B,H1C), C24(H24A,H24B,H24C), C27(H27A,H27B,H27C)
;

loop_
_space_group_symop_operation_xyz
'x, y, z'
'-x, y, -z+1/2'
'x+1/2, y+1/2, z'
'-x+1/2, y+1/2, -z+1/2'
'-x, -y, -z'
'x, -y, z-1/2'
'-x+1/2, -y+1/2, -z'
'x+1/2, -y+1/2, z-1/2'

loop_
_atom_site_label
_atom_site_type_symbol
_atom_site_fract_x
_atom_site_fract_y
_atom_site_fract_z
_atom_site_U_iso_or_equiv
_atom_site_adp_type
_atom_site_occupancy
_atom_site_site_symmetry_order
_atom_site_calc_flag
_atom_site_refinement_flags_posn
S1 S 0.20187(3) 0.17749(4) 0.25182(3) 0.03232(17) Uani 1 1 d .
O1 O 0.22439(11) 0.09198(13) 0.28360(10) 0.0430(5) Uani 1 1 d .
O2 O 0.20840(11) 0.19437(16) 0.18576(9) 0.0481(5) Uani 1 1 d .
O3 O 0.12280(11) 0.38379(13) 0.50289(9) 0.0429(5) Uani 1 1 d .
O4 O 0.08903(10) 0.44891(12) 0.40158(8) 0.0348(4) Uani 1 1 d .
O5 O -0.07697(10) 0.36768(12) 0.31458(8) 0.0346(4) Uani 1 1 d .
O6 O -0.06823(11) 0.46042(13) 0.40116(9) 0.0433(5) Uani 1 1 d .
O7 O -0.00488(10) 0.14732(11) 0.46466(8) 0.0323(4) Uani 1 1 d .
N1 N 0.11288(11) 0.19146(13) 0.24679(9) 0.0276(4) Uani 1 1 d .
H1 H 0.0854 0.1603 0.2142 0.033 Uiso 1 1 d R
N2 N -0.01532(12) 0.30726(14) 0.48000(10) 0.0322(4) Uani 1 1 d .
H2 H -0.0409 0.3499 0.4917 0.039 Uiso 1 1 d R
C1 C 0.3615(2) 0.4788(2) 0.4338(2) 0.0651(10) Uani 1 1 d .
H1A H 0.3433 0.4815 0.4728 0.098 Uiso 1 1 calc GR
H1B H 0.3512 0.5353 0.4099 0.098 Uiso 1 1 calc GR
H1C H 0.4148 0.4682 0.4470 0.098 Uiso 1 1 calc GR
C2 C 0.32302(15) 0.40296(19) 0.38935(16) 0.0444(7) Uani 1 1 d .
C3 C 0.30919(15) 0.31990(18) 0.41526(14) 0.0406(6) Uani 1 1 d .
H3 H 0.3241 0.3110 0.4613 0.049 Uiso 1 1 calc R
C4 C 0.27356(14) 0.24969(17) 0.37399(13) 0.0344(5) Uani 1 1 d .
H4 H 0.2649 0.1943 0.3921 0.041 Uiso 1 1 calc R
C5 C 0.25101(13) 0.26328(17) 0.30537(12) 0.0311(5) Uani 1 1 d .
C6 C 0.26395(15) 0.3461(2) 0.27832(14) 0.0425(6) Uani 1 1 d .
H6 H 0.2481 0.3554 0.2323 0.051 Uiso 1 1 calc R
C7 C 0.30053(16) 0.4142(2) 0.32027(16) 0.0484(7) Uani 1 1 d .
H7 H 0.3104 0.4689 0.3019 0.058 Uiso 1 1 calc R
C8 C 0.08706(12) 0.18094(15) 0.30539(10) 0.0255(4) Uani 1 1 d .
C9 C 0.08020(14) 0.09487(16) 0.33127(12) 0.0317(5) Uani 1 1 d .
H9 H 0.0954 0.0437 0.3121 0.038 Uiso 1 1 calc R
C10 C 0.05092(14) 0.08555(16) 0.38517(12) 0.0331(5) Uani 1 1 d .
H10 H 0.0474 0.0283 0.4031 0.040 Uiso 1 1 calc R
C11 C 0.02650(13) 0.16226(15) 0.41279(11) 0.0265(4) Uani 1 1 d .
C12 C 0.03386(12) 0.24851(14) 0.38830(10) 0.0232(4) Uani 1 1 d .
C13 C 0.06452(12) 0.25704(14) 0.33417(10) 0.0234(4) Uani 1 1 d .
H13 H 0.0699 0.3144 0.3172 0.028 Uiso 1 1 calc R
C14 C 0.01062(12) 0.33169(14) 0.42194(10) 0.0247(4) Uani 1 1 d .
C15 C -0.05253(14) 0.22092(17) 0.47389(12) 0.0317(5) Uani 1 1 d .
H15 H -0.0975 0.2227 0.4358 0.038 Uiso 1 1 calc R
C16 C -0.07523(15) 0.19900(18) 0.53651(13) 0.0372(6) Uani 1 1 d .
C17 C -0.02074(18) 0.1825(2) 0.59562(14) 0.0477(7) Uani 1 1 d .
H17 H 0.0298 0.1832 0.5962 0.057 Uiso 1 1 calc R
C18 C -0.0406(3) 0.1649(3) 0.65367(17) 0.0649(10) Uani 1 1 d .
H18 H -0.0035 0.1540 0.6932 0.078 Uiso 1 1 calc R
C19 C -0.1147(3) 0.1635(3) 0.6536(2) 0.0743(12) Uani 1 1 d .
H19 H -0.1279 0.1528 0.6931 0.089 Uiso 1 1 calc R
C20 C -0.1694(3) 0.1779(3) 0.5951(3) 0.0846(14) Uani 1 1 d .
H20 H -0.2197 0.1757 0.5949 0.102 Uiso 1 1 calc R
C21 C -0.1501(2) 0.1960(3) 0.53558(19) 0.0616(9) Uani 1 1 d .
H21 H -0.1873 0.2058 0.4959 0.074 Uiso 1 1 calc R
C22 C -0.04988(12) 0.38794(15) 0.37219(11) 0.0266(4) Uani 1 1 d .
C23 C -0.11989(17) 0.5244(2) 0.35731(14) 0.0469(7) Uani 1 1 d .
H23A H -0.1488 0.5566 0.3827 0.056 Uiso 1 1 calc R
H23B H -0.1546 0.4914 0.3215 0.056 Uiso 1 1 calc R
C24 C -0.0765(2) 0.5898(2) 0.3289(2) 0.0652(10) Uani 1 1 d .
H24A H -0.0516 0.5582 0.3005 0.098 Uiso 1 1 calc GR
H24B H -0.0398 0.6192 0.3644 0.098 Uiso 1 1 calc GR
H24C H -0.1099 0.6345 0.3031 0.098 Uiso 1 1 calc GR
C25 C 0.08079(13) 0.39151(15) 0.44779(11) 0.0281(5) Uani 1 1 d .
C26 C 0.15405(18) 0.5101(2) 0.42104(17) 0.0534(8) Uani 1 1 d .
H26A H 0.2001 0.4753 0.4360 0.064 Uiso 1 1 calc R
H26B H 0.1498 0.5495 0.4573 0.064 Uiso 1 1 calc R
C27 C 0.1548(2) 0.5647(3) 0.3615(2) 0.0777(12) Uani 1 1 d .
H27A H 0.1596 0.5250 0.3262 0.117 Uiso 1 1 calc GR
H27B H 0.1966 0.6060 0.3726 0.117 Uiso 1 1 calc GR
H27C H 0.1088 0.5984 0.3470 0.117 Uiso 1 1 calc GR

loop_
_atom_site_aniso_label
_atom_site_aniso_U_11
_atom_site_aniso_U_22
_atom_site_aniso_U_33
_atom_site_aniso_U_23
_atom_site_aniso_U_13
_atom_site_aniso_U_12
S1 0.0284(3) 0.0393(3) 0.0301(3) -0.0054(2) 0.0096(2) 0.0095(2)
O1 0.0390(10) 0.0352(10) 0.0505(11) -0.0096(8) 0.0046(8) 0.0148(8)
O2 0.0438(11) 0.0722(14) 0.0340(10) -0.0087(9) 0.0205(8) 0.0083(10)
O3 0.0467(11) 0.0422(10) 0.0302(9) -0.0005(8) -0.0061(8) -0.0047(8)
O4 0.0356(9) 0.0320(9) 0.0349(9) 0.0020(7) 0.0063(7) -0.0068(7)
O5 0.0386(9) 0.0321(9) 0.0282(8) -0.0054(7) 0.0009(7) 0.0064(7)
O6 0.0505(11) 0.0403(10) 0.0323(9) -0.0096(8) -0.0003(8) 0.0232(8)
O7 0.0418(9) 0.0285(8) 0.0313(8) 0.0024(7) 0.0178(7) -0.0001(7)
N1 0.0269(9) 0.0340(10) 0.0215(9) -0.0049(7) 0.0057(7) 0.0030(7)
N2 0.0443(12) 0.0283(10) 0.0293(10) -0.0021(8) 0.0190(9) 0.0012(8)
C1 0.0528(19) 0.0394(16) 0.085(2) -0.0021(16) -0.0129(17) -0.0070(14)
C2 0.0309(13) 0.0343(13) 0.0599(17) 0.0036(12) -0.0013(12) 0.0007(10)
C3 0.0385(14) 0.0373(14) 0.0390(14) 0.0010(11) -0.0012(11) 0.0010(10)
C4 0.0322(12) 0.0316(12) 0.0373(13) 0.0043(10) 0.0056(10) 0.0032(9)
C5 0.0240(10) 0.0350(12) 0.0349(12) 0.0007(9) 0.0091(9) 0.0044(9)
C6 0.0345(13) 0.0500(16) 0.0417(14) 0.0145(12) 0.0082(11) 0.0025(11)
C7 0.0382(14) 0.0368(14) 0.0649(19) 0.0168(13) 0.0052(13) -0.0047(11)
C8 0.0244(10) 0.0289(11) 0.0210(10) -0.0007(8) 0.0025(8) 0.0038(8)
C9 0.0368(12) 0.0263(11) 0.0317(11) -0.0030(9) 0.0090(10) 0.0057(9)
C10 0.0428(13) 0.0233(11) 0.0335(12) 0.0008(9) 0.0107(10) 0.0008(9)
C11 0.0288(11) 0.0275(11) 0.0235(10) -0.0002(8) 0.0076(8) -0.0005(8)
C12 0.0229(10) 0.0235(10) 0.0221(9) -0.0019(8) 0.0041(8) 0.0017(8)
C13 0.0227(9) 0.0242(10) 0.0218(9) 0.0015(8) 0.0037(8) 0.0014(8)
C14 0.0295(11) 0.0241(10) 0.0213(10) -0.0008(8) 0.0082(8) 0.0009(8)
C15 0.0319(12) 0.0342(12) 0.0305(11) 0.0004(9) 0.0109(9) -0.0008(9)
C16 0.0441(14) 0.0354(13) 0.0377(13) 0.0013(10) 0.0206(11) -0.0014(11)
C17 0.0535(17) 0.0577(18) 0.0353(14) 0.0031(12) 0.0177(13) -0.0028(13)
C18 0.090(3) 0.071(2) 0.0421(17) 0.0097(16) 0.0335(18) 0.006(2)
C19 0.107(3) 0.073(2) 0.067(2) 0.0215(19) 0.064(2) 0.017(2)
C20 0.071(3) 0.108(4) 0.100(3) 0.029(3) 0.065(3) 0.015(2)
C21 0.0496(18) 0.078(2) 0.066(2) 0.0163(18) 0.0297(16) 0.0061(17)
C22 0.0262(10) 0.0270(10) 0.0270(10) -0.0035(8) 0.0081(8) 0.0010(8)
C23 0.0497(16) 0.0453(15) 0.0385(14) -0.0065(12) -0.0001(12) 0.0293(13)
C24 0.065(2) 0.0450(18) 0.075(2) 0.0056(16) 0.0001(18) 0.0182(16)
C25 0.0324(11) 0.0239(10) 0.0275(10) -0.0028(8) 0.0075(9) 0.0029(9)
C26 0.0445(16) 0.0479(17) 0.065(2) -0.0010(14) 0.0093(14) -0.0205(13)
C27 0.066(2) 0.067(2) 0.105(3) 0.026(2) 0.033(2) -0.0167(19)

loop_
_atom_type_symbol
_atom_type_description
_atom_type_scat_dispersion_real
_atom_type_scat_dispersion_imag
_atom_type_scat_source
C C 0.0033 0.0016 'International Tables Vol C Tables 4.2.6.8 and 6.1.1.4'
H H 0.0000 0.0000 'International Tables Vol C Tables 4.2.6.8 and 6.1.1.4'
N N 0.0061 0.0033 'International Tables Vol C Tables 4.2.6.8 and 6.1.1.4'
O O 0.0106 0.0060 'International Tables Vol C Tables 4.2.6.8 and 6.1.1.4'
S S 0.1246 0.1234 'International Tables Vol C Tables 4.2.6.8 and 6.1.1.4'

loop_
_geom_angle_atom_site_label_1
_geom_angle_atom_site_label_2
_geom_angle_atom_site_label_3
_geom_angle
O1 S1 O2 120.38(12)
O1 S1 N1 107.58(11)
O1 S1 C5 107.68(11)
O2 S1 N1 105.25(11)
O2 S1 C5 108.51(13)
N1 S1 C5 106.70(10)
C25 O4 C26 116.2(2)
C22 O6 C23 116.22(19)
C11 O7 C15 112.83(17)
C8 N1 S1 119.68(15)
C15 N2 C14 113.75(18)
C3 C2 C1 121.6(3)
C3 C2 C7 118.0(3)
C7 C2 C1 120.3(3)
C2 C3 C4 121.5(3)
C5 C4 C3 119.1(2)
C4 C5 S1 120.32(19)
C4 C5 C6 120.4(2)
C6 C5 S1 119.2(2)
C7 C6 C5 119.4(3)
C6 C7 C2 121.5(3)
C9 C8 N1 120.80(19)
C13 C8 N1 119.23(19)
C13 C8 C9 119.9(2)
C10 C9 C8 120.1(2)
C9 C10 C11 119.8(2)
O7 C11 C10 116.5(2)
O7 C11 C12 122.6(2)
C12 C11 C10 120.9(2)
C11 C12 C13 118.65(19)
C11 C12 C14 119.81(19)
C13 C12 C14 121.51(19)
C8 C13 C12 120.7(2)
N2 C14 C12 112.17(18)
N2 C14 C22 110.17(18)
N2 C14 C25 106.74(17)
C12 C14 C22 111.50(17)
C12 C14 C25 107.62(17)
C25 C14 C22 108.42(18)
O7 C15 C16 106.14(19)
N2 C15 O7 112.44(19)
N2 C15 C16 110.7(2)
C17 C16 C15 119.9(2)
C21 C16 C15 120.6(3)
C21 C16 C17 119.5(3)
C18 C17 C16 120.5(3)
C19 C18 C17 120.5(4)
C20 C19 C18 119.7(3)
C19 C20 C21 120.6(4)
C16 C21 C20 119.2(4)
O5 C22 O6 124.6(2)
O5 C22 C14 124.3(2)
O6 C22 C14 111.07(18)
O6 C23 C24 109.5(3)
O3 C25 O4 125.6(2)
O3 C25 C14 122.9(2)
O4 C25 C14 111.47(18)
O4 C26 C27 107.2(3)

loop_
_geom_bond_atom_site_label_1
_geom_bond_atom_site_label_2
_geom_bond_distance
S1 O1 1.429(2)
S1 O2 1.431(2)
S1 N1 1.633(2)
S1 C5 1.762(3)
O3 C25 1.201(3)
O4 C25 1.318(3)
O4 C26 1.468(3)
O5 C22 1.202(3)
O6 C22 1.314(3)
O6 C23 1.467(3)
O7 C11 1.373(3)
O7 C15 1.441(3)
N1 C8 1.432(3)
N2 C14 1.459(3)
N2 C15 1.434(3)
C1 C2 1.499(4)
C2 C3 1.387(4)
C2 C7 1.391(4)
C3 C4 1.389(4)
C4 C5 1.386(3)
C5 C6 1.389(4)
C6 C7 1.379(4)
C8 C9 1.395(3)
C8 C13 1.386(3)
C9 C10 1.377(3)
C10 C11 1.396(3)
C11 C12 1.388(3)
C12 C13 1.396(3)
C12 C14 1.528(3)
C14 C22 1.541(3)
C14 C25 1.538(3)
C15 C16 1.506(3)
C16 C17 1.381(4)
C16 C21 1.379(4)
C17 C18 1.377(4)
C18 C19 1.369(6)
C19 C20 1.368(7)
C20 C21 1.403(5)
C23 C24 1.476(5)
C26 C27 1.478(5)

loop_
_geom_torsion_atom_site_label_1
_geom_torsion_atom_site_label_2
_geom_torsion_atom_site_label_3
_geom_torsion_atom_site_label_4
_geom_torsion
S1 N1 C8 C9 -74.7(3)
S1 N1 C8 C13 109.1(2)
S1 C5 C6 C7 178.2(2)
O1 S1 N1 C8 51.6(2)
O1 S1 C5 C4 -28.4(2)
O1 S1 C5 C6 154.4(2)
O2 S1 N1 C8 -178.94(18)
O2 S1 C5 C4 -160.2(2)
O2 S1 C5 C6 22.6(2)
O7 C11 C12 C13 -178.22(19)
O7 C11 C12 C14 3.5(3)
O7 C15 C16 C17 55.1(3)
O7 C15 C16 C21 -125.5(3)
N1 S1 C5 C4 86.9(2)
N1 S1 C5 C6 -90.3(2)
N1 C8 C9 C10 -176.0(2)
N1 C8 C13 C12 175.23(19)
N2 C14 C22 O5 -123.3(2)
N2 C14 C22 O6 56.3(2)
N2 C14 C25 O3 30.2(3)
N2 C14 C25 O4 -151.55(18)
N2 C15 C16 C17 -67.2(3)
N2 C15 C16 C21 112.3(3)
C1 C2 C3 C4 -179.9(3)
C1 C2 C7 C6 -179.0(3)
C2 C3 C4 C5 -0.4(4)
C3 C2 C7 C6 1.5(4)
C3 C4 C5 S1 -177.1(2)
C3 C4 C5 C6 0.0(4)
C4 C5 C6 C7 1.0(4)
C5 S1 N1 C8 -63.8(2)
C5 C6 C7 C2 -1.8(4)
C7 C2 C3 C4 -0.4(4)
C8 C9 C10 C11 1.5(4)
C9 C8 C13 C12 -1.0(3)
C9 C10 C11 O7 177.4(2)
C9 C10 C11 C12 -2.4(4)
C10 C11 C12 C13 1.6(3)
C10 C11 C12 C14 -176.6(2)
C11 O7 C15 N2 -52.8(3)
C11 O7 C15 C16 -173.90(19)
C11 C12 C13 C8 0.1(3)
C11 C12 C14 N2 2.0(3)
C11 C12 C14 C22 -122.1(2)
C11 C12 C14 C25 119.1(2)
C12 C14 C22 O5 1.9(3)
C12 C14 C22 O6 -178.52(19)
C12 C14 C25 O3 -90.4(3)
C12 C14 C25 O4 87.9(2)
C13 C8 C9 C10 0.2(3)
C13 C12 C14 N2 -176.22(19)
C13 C12 C14 C22 59.7(3)
C13 C12 C14 C25 -59.1(2)
C14 N2 C15 O7 59.5(3)
C14 N2 C15 C16 178.0(2)
C14 C12 C13 C8 178.33(19)
C15 O7 C11 C10 -158.4(2)
C15 O7 C11 C12 21.4(3)
C15 N2 C14 C12 -32.5(3)
C15 N2 C14 C22 92.3(2)
C15 N2 C14 C25 -150.19(19)
C15 C16 C17 C18 178.1(3)
C15 C16 C21 C20 -178.2(3)
C16 C17 C18 C19 0.1(6)
C17 C16 C21 C20 1.2(5)
C17 C18 C19 C20 1.2(6)
C18 C19 C20 C21 -1.3(7)
C19 C20 C21 C16 0.1(7)
C21 C16 C17 C18 -1.3(5)
C22 O6 C23 C24 -87.4(3)
C22 C14 C25 O3 148.8(2)
C22 C14 C25 O4 -32.9(2)
C23 O6 C22 O5 -6.3(4)
C23 O6 C22 C14 174.1(2)
C25 O4 C26 C27 177.1(3)
C25 C14 C22 O5 120.2(2)
C25 C14 C22 O6 -60.2(2)
C26 O4 C25 O3 -2.3(4)
C26 O4 C25 C14 179.5(2)
